data_2022441
loop_
_publ_author_name
'Peloquin, Andrew J.'
'Ragusa, Arianna C.'
'McMillen, Colin D.'
'Pennington, William T.'

_publ_section_title
;
 The reaction of thiourea and 1,3-dimethylthiourea towards organoiodines:
 oxidative bond formation and halogen bonding
;
_journal_coeditor_code VP3021
_journal_issue 10
_journal_name_full 'Acta Crystallographica Section C'
_journal_page_first
;
;
_journal_paper_doi 10.1107/S205322962100869X
_journal_volume 77
_journal_year 2021
_chemical_formula_iupac 'C6 F4 I2, C3 H8 N2 S, C H4 O'
_chemical_formula_moiety 'C6 F4 I2, C3 H8 N2 S, C H4 O'
_chemical_formula_sum 'C10 H12 F4 I2 N2 O S'
_chemical_formula_weight 538.08
_chemical_name_systematic
;
1,3-Dimethylthiourea--1,3-diiodo-2,4,5,6-tetrafluorobenzene--methanol (1/1/1)
;
_space_group_crystal_system monoclinic
_space_group_IT_number 15
_space_group_name_Hall '-C 2yc'
_space_group_name_H-M_alt 'C 1 2/c 1'
_atom_sites_solution_hydrogens mixed
_atom_sites_solution_primary dual
_atom_sites_solution_secondary difmap
_audit_creation_method
;
Olex2 1.3
(compiled 2020.11.12 svn.r5f609507 for OlexSys, GUI svn.r6272)
;
_cell_angle_alpha 90
_cell_angle_beta 93.930(4)
_cell_angle_gamma 90
_cell_formula_units_Z 8
_cell_length_a 19.3088(13)
_cell_length_b 7.3062(5)
_cell_length_c 22.8048(15)
_cell_measurement_reflns_used 9389
_cell_measurement_temperature 100(2)
_cell_measurement_theta_max 28.30
_cell_measurement_theta_min 2.68
_cell_volume 3209.6(4)
_computing_cell_refinement
;
SAINT (Bruker, 2017)
;
_computing_data_collection
;
APEX3 (Bruker, 2017)
;
_computing_data_reduction
;
SAINT (Bruker, 2017)
;
_computing_molecular_graphics
;
Mercury (Macrae <i>et al.</i>, 2020)
;
_computing_publication_material
;
publCIF (Westrip, 2010) and OLEX2 (Dolomanov <i>et al.</i>,
2009)
;
_computing_structure_refinement
;
SHELXL2018 (Sheldrick, 2015<i>b</i>)
;
_computing_structure_solution
;
SHELXT2018 (Sheldrick, 2015<i>a</i>)
;
_diffrn_ambient_temperature 100.0
_diffrn_measured_fraction_theta_full 0.993
_diffrn_measured_fraction_theta_max 0.994
_diffrn_measurement_device_type 'Bruker D8 Venture Photon 2'
_diffrn_measurement_method '\f and \w scans'
_diffrn_radiation_type MoK\a
_diffrn_radiation_wavelength 0.71073
_diffrn_reflns_av_R_equivalents 0.0278
_diffrn_reflns_av_unetI/netI 0.0102
_diffrn_reflns_limit_h_max 24
_diffrn_reflns_limit_h_min -24
_diffrn_reflns_limit_k_max 9
_diffrn_reflns_limit_k_min -9
_diffrn_reflns_limit_l_max 28
_diffrn_reflns_limit_l_min -28
_diffrn_reflns_number 49572
_diffrn_reflns_theta_full 25.242
_diffrn_reflns_theta_max 26.372
_diffrn_reflns_theta_min 2.676
_diffrn_source 'Incoatec I\mS'
_diffrn_source_current 1.0
_diffrn_source_power 0.05
_diffrn_source_voltage 50.0
_diffrn_standards_number 0
_exptl_absorpt_coefficient_mu 4.086
_exptl_absorpt_correction_T_max 0.7457
_exptl_absorpt_correction_T_min 0.5246
_exptl_absorpt_correction_type multi-scan
_exptl_absorpt_process_details
;
(SADABS; Bruker, 2017)
;
_exptl_crystal_colour colourless
_exptl_crystal_density_diffrn 2.227
_exptl_crystal_density_method 'not measured'
_exptl_crystal_description block
_exptl_crystal_F_000 2016
_exptl_crystal_size_max 0.473
_exptl_crystal_size_mid 0.307
_exptl_crystal_size_min 0.17
_refine_diff_density_max 0.466
_refine_diff_density_min -0.543
_refine_ls_extinction_method none
_refine_ls_goodness_of_fit_ref 1.314
_refine_ls_hydrogen_treatment mixed
_refine_ls_matrix_type full
_refine_ls_number_parameters 196
_refine_ls_number_reflns 3257
_refine_ls_number_restraints 2
_refine_ls_restrained_S_all 1.314
_refine_ls_R_factor_all 0.0152
_refine_ls_R_factor_gt 0.0149
_refine_ls_shift/su_max 0.004
_refine_ls_shift/su_mean 0.000
_refine_ls_structure_factor_coef Fsqd
_refine_ls_weighting_details 'w=1/[\s^2^(Fo^2^)+9.4854P] where P=(Fo^2^+2Fc^2^)/3'
_refine_ls_weighting_scheme calc
_refine_ls_wR_factor_gt 0.0331
_refine_ls_wR_factor_ref 0.0332
_reflns_number_gt 3215
_reflns_number_total 3257
_reflns_threshold_expression 'I > 2\s(I)'
_cod_data_source_file vp3021sup1.cif
_cod_data_source_block 4
_cod_database_code 2022441
_shelx_space_group_comment
;
The symmetry employed for this shelxl refinement is uniquely defined
by the following loop, which should always be used as a source of
symmetry information in preference to the above space-group names.
They are only intended as comments.
;
_shelx_estimated_absorpt_t_min 0.248
_shelx_estimated_absorpt_t_max 0.543

loop_
_space_group_symop_operation_xyz
'x, y, z'
'-x, y, -z+1/2'
'x+1/2, y+1/2, z'
'-x+1/2, y+1/2, -z+1/2'
'-x, -y, -z'
'x, -y, z-1/2'
'-x+1/2, -y+1/2, -z'
'x+1/2, -y+1/2, z-1/2'

loop_
_atom_site_type_symbol
_atom_site_label
_atom_site_fract_x
_atom_site_fract_y
_atom_site_fract_z
_atom_site_U_iso_or_equiv
_atom_site_adp_type
_atom_site_calc_flag
_atom_site_occupancy
_atom_site_disorder_assembly
_atom_site_disorder_group
I I1 0.69299(2) -0.08748(2) 0.36122(2) 0.01434(4) Uani d 1 . .
I I2 0.69254(2) 0.08093(2) 0.62305(2) 0.01309(4) Uani d 1 . .
F F1 0.64299(6) -0.0076(2) 0.48957(6) 0.0201(3) Uani d 1 . .
F F2 0.85509(7) 0.0734(2) 0.60133(6) 0.0210(3) Uani d 1 . .
F F3 0.92479(7) -0.0028(2) 0.50567(6) 0.0266(3) Uani d 1 . .
F F4 0.85557(7) -0.0777(2) 0.40225(6) 0.0220(3) Uani d 1 . .
C C1 0.74718(11) -0.0429(3) 0.44336(9) 0.0132(4) Uani d 1 . .
C C2 0.71305(11) -0.0057(3) 0.49353(10) 0.0142(4) Uani d 1 . .
C C3 0.74693(11) 0.0328(3) 0.54750(9) 0.0132(4) Uani d 1 . .
C C4 0.81883(11) 0.0347(3) 0.55030(10) 0.0152(4) Uani d 1 . .
C C5 0.85518(11) -0.0036(3) 0.50172(10) 0.0179(5) Uani d 1 . .
C C6 0.81890(12) -0.0422(3) 0.44885(10) 0.0159(4) Uani d 1 . .
O O1 0.51260(11) 0.1828(3) 0.16413(9) 0.0317(5) Uani d 1 . .
C C10 0.49978(14) 0.1456(4) 0.10290(12) 0.0288(6) Uani d 1 . .
H H10A 0.488154 0.259835 0.081949 0.043 Uiso calc 1 . .
H H10B 0.460978 0.059559 0.097122 0.043 Uiso calc 1 . .
H H10C 0.541405 0.091898 0.087583 0.043 Uiso calc 1 . .
H H1O1 0.5255(19) 0.095(5) 0.1793(17) 0.047(11) Uiso d 1 . .
S S1 0.61084(3) 0.86192(8) 0.23566(2) 0.01583(11) Uani d 1 . .
N N1 0.64726(12) 0.5183(3) 0.25782(9) 0.0223(4) Uani d 1 . .
N N2 0.55414(10) 0.5519(3) 0.19146(9) 0.0165(4) Uani d 1 . .
C C7 0.60294(12) 0.6276(3) 0.22693(9) 0.0168(5) Uani d 1 . .
C C8 0.64639(14) 0.3192(3) 0.25496(11) 0.0241(5) Uani d 1 . .
H H8A 0.648356 0.280017 0.214006 0.036 Uiso calc 1 . .
H H8B 0.603621 0.273254 0.270502 0.036 Uiso calc 1 . .
H H8C 0.686607 0.270301 0.278441 0.036 Uiso calc 1 . .
C C9 0.50573(12) 0.6551(3) 0.15256(11) 0.0223(5) Uani d 1 . .
H H9A 0.530632 0.709653 0.120852 0.034 Uiso calc 1 . .
H H9B 0.484455 0.752280 0.174887 0.034 Uiso calc 1 . .
H H9C 0.469479 0.573009 0.135733 0.034 Uiso calc 1 . .
H H1N1 0.6762(14) 0.573(4) 0.2814(12) 0.036(9) Uiso d 1 . .
H H1N2 0.5523(16) 0.433(2) 0.1891(13) 0.030(8) Uiso d 1 . .

loop_
_atom_site_aniso_label
_atom_site_aniso_U_11
_atom_site_aniso_U_22
_atom_site_aniso_U_33
_atom_site_aniso_U_12
_atom_site_aniso_U_13
_atom_site_aniso_U_23
I1 0.01746(7) 0.01245(7) 0.01277(7) 0.00019(5) -0.00149(5) 0.00007(5)
I2 0.01364(7) 0.01251(7) 0.01303(7) 0.00015(5) 0.00016(5) 0.00018(5)
F1 0.0092(6) 0.0318(8) 0.0187(7) 0.0002(6) -0.0018(5) -0.0023(6)
F2 0.0160(6) 0.0296(8) 0.0167(7) -0.0022(6) -0.0049(5) -0.0030(6)
F3 0.0105(6) 0.0418(9) 0.0275(8) -0.0011(6) 0.0003(5) -0.0068(7)
F4 0.0188(7) 0.0284(8) 0.0197(7) 0.0006(6) 0.0070(5) -0.0039(6)
C1 0.0161(10) 0.0102(10) 0.0128(10) -0.0012(8) -0.0020(8) 0.0016(8)
C2 0.0110(10) 0.0122(11) 0.0193(11) 0.0001(8) -0.0004(8) 0.0015(9)
C3 0.0157(10) 0.0103(10) 0.0139(10) -0.0001(8) 0.0017(8) 0.0021(8)
C4 0.0155(10) 0.0141(11) 0.0155(10) -0.0020(8) -0.0033(8) 0.0005(8)
C5 0.0119(10) 0.0191(12) 0.0226(12) -0.0003(9) 0.0005(9) 0.0007(9)
C6 0.0176(11) 0.0138(11) 0.0169(11) -0.0003(9) 0.0042(9) 0.0009(9)
O1 0.0397(11) 0.0169(10) 0.0360(11) 0.0006(8) -0.0152(9) 0.0019(8)
C10 0.0224(12) 0.0270(14) 0.0357(15) 0.0010(11) -0.0062(11) 0.0011(12)
S1 0.0216(3) 0.0128(3) 0.0128(2) -0.0011(2) -0.0008(2) -0.0001(2)
N1 0.0319(12) 0.0145(10) 0.0190(10) -0.0023(9) -0.0083(9) -0.0011(8)
N2 0.0192(10) 0.0123(10) 0.0180(10) 0.0000(8) 0.0004(7) -0.0008(8)
C7 0.0208(11) 0.0188(12) 0.0110(10) -0.0010(9) 0.0027(8) -0.0004(9)
C8 0.0336(14) 0.0129(11) 0.0241(13) -0.0007(10) -0.0101(10) -0.0001(10)
C9 0.0176(11) 0.0203(12) 0.0282(13) 0.0014(10) -0.0053(10) -0.0034(10)

loop_
_atom_type_symbol
_atom_type_description
_atom_type_scat_dispersion_real
_atom_type_scat_dispersion_imag
_atom_type_scat_source
C C 0.0033 0.0016 'International Tables Vol C Tables 4.2.6.8 and 6.1.1.4'
H H 0.0000 0.0000 'International Tables Vol C Tables 4.2.6.8 and 6.1.1.4'
F F 0.0171 0.0103 'International Tables Vol C Tables 4.2.6.8 and 6.1.1.4'
I I -0.4742 1.8119 'International Tables Vol C Tables 4.2.6.8 and 6.1.1.4'
N N 0.0061 0.0033 'International Tables Vol C Tables 4.2.6.8 and 6.1.1.4'
O O 0.0106 0.0060 'International Tables Vol C Tables 4.2.6.8 and 6.1.1.4'
S S 0.1246 0.1234 'International Tables Vol C Tables 4.2.6.8 and 6.1.1.4'

loop_
_geom_angle_atom_site_label_1
_geom_angle_atom_site_label_2
_geom_angle_atom_site_label_3
_geom_angle_site_symmetry_1
_geom_angle_site_symmetry_3
_geom_angle
_geom_angle_publ_flag
C2 C1 I1 . . 121.94(16) ?
C6 C1 I1 . . 120.97(16) ?
C6 C1 C2 . . 117.0(2) ?
F1 C2 C1 . . 118.29(19) ?
F1 C2 C3 . . 118.20(19) ?
C3 C2 C1 . . 123.5(2) ?
C2 C3 I2 . . 121.99(16) ?
C2 C3 C4 . . 117.0(2) ?
C4 C3 I2 . . 120.96(16) ?
F2 C4 C3 . . 120.1(2) ?
F2 C4 C5 . . 118.3(2) ?
C5 C4 C3 . . 121.6(2) ?
F3 C5 C4 . . 120.5(2) ?
F3 C5 C6 . . 120.4(2) ?
C4 C5 C6 . . 119.1(2) ?
F4 C6 C1 . . 120.5(2) ?
F4 C6 C5 . . 117.8(2) ?
C5 C6 C1 . . 121.7(2) ?
C10 O1 H1O1 . . 108(3) ?
O1 C10 H10A . . 109.5 ?
O1 C10 H10B . . 109.5 ?
O1 C10 H10C . . 109.5 ?
H10A C10 H10B . . 109.5 ?
H10A C10 H10C . . 109.5 ?
H10B C10 H10C . . 109.5 ?
C7 N1 C8 . . 124.7(2) ?
C7 N1 H1N1 . . 115(2) ?
C8 N1 H1N1 . . 120(2) ?
C7 N2 C9 . . 123.9(2) ?
C7 N2 H1N2 . . 119(2) ?
C9 N2 H1N2 . . 117(2) ?
N1 C7 S1 . . 118.90(18) ?
N2 C7 S1 . . 122.61(18) ?
N2 C7 N1 . . 118.5(2) ?
N1 C8 H8A . . 109.5 ?
N1 C8 H8B . . 109.5 ?
N1 C8 H8C . . 109.5 ?
H8A C8 H8B . . 109.5 ?
H8A C8 H8C . . 109.5 ?
H8B C8 H8C . . 109.5 ?
N2 C9 H9A . . 109.5 ?
N2 C9 H9B . . 109.5 ?
N2 C9 H9C . . 109.5 ?
H9A C9 H9B . . 109.5 ?
H9A C9 H9C . . 109.5 ?
H9B C9 H9C . . 109.5 ?

loop_
_geom_bond_atom_site_label_1
_geom_bond_atom_site_label_2
_geom_bond_site_symmetry_2
_geom_bond_distance
_geom_bond_publ_flag
I1 C1 . 2.107(2) ?
I2 C3 . 2.108(2) ?
F1 C2 . 1.350(2) ?
F2 C4 . 1.346(3) ?
F3 C5 . 1.341(3) ?
F4 C6 . 1.342(3) ?
C1 C2 . 1.386(3) ?
C1 C6 . 1.382(3) ?
C2 C3 . 1.383(3) ?
C3 C4 . 1.385(3) ?
C4 C5 . 1.380(3) ?
C5 C6 . 1.381(3) ?
O1 C10 . 1.428(3) ?
O1 H1O1 . 0.76(4) ?
C10 H10A . 0.9800 ?
C10 H10B . 0.9800 ?
C10 H10C . 0.9800 ?
S1 C7 . 1.729(2) ?
N1 C7 . 1.336(3) ?
N1 C8 . 1.456(3) ?
N1 H1N1 . 0.847(18) ?
N2 C7 . 1.320(3) ?
N2 C9 . 1.455(3) ?
N2 H1N2 . 0.873(18) ?
C8 H8A . 0.9800 ?
C8 H8B . 0.9800 ?
C8 H8C . 0.9800 ?
C9 H9A . 0.9800 ?
C9 H9B . 0.9800 ?
C9 H9C . 0.9800 ?

loop_
_geom_hbond_atom_site_label_D
_geom_hbond_atom_site_label_H
_geom_hbond_atom_site_label_A
_geom_hbond_site_symmetry_A
_geom_hbond_distance_DH
_geom_hbond_distance_HA
_geom_hbond_distance_DA
_geom_hbond_angle_DHA
C10 H10C I2 6 0.98 3.23 4.071(3) 144.7
O1 H1O1 S1 1_545 0.76(4) 2.64(4) 3.366(2) 160(4)
C8 H8C I1 . 0.98 3.22 3.900(2) 127.8
C8 H8C I2 7_656 0.98 3.31 4.094(2) 138.3
C9 H9B S1 2_655 0.98 2.95 3.825(3) 149.3
C9 H9C F2 8_455 0.98 2.53 3.485(3) 164.8
N1 H1N1 I1 1_565 0.847(18) 3.08(2) 3.788(2) 142(3)
N2 H1N2 O1 . 0.873(18) 2.05(2) 2.870(3) 157(3)

loop_
_geom_torsion_atom_site_label_1
_geom_torsion_atom_site_label_2
_geom_torsion_atom_site_label_3
_geom_torsion_atom_site_label_4
_geom_torsion_site_symmetry_1
_geom_torsion_site_symmetry_2
_geom_torsion_site_symmetry_3
_geom_torsion_site_symmetry_4
_geom_torsion
_geom_torsion_publ_flag
I1 C1 C2 F1 . . . . 3.4(3) ?
I1 C1 C2 C3 . . . . -176.79(17) ?
I1 C1 C6 F4 . . . . -2.8(3) ?
I1 C1 C6 C5 . . . . 176.50(18) ?
I2 C3 C4 F2 . . . . -2.2(3) ?
I2 C3 C4 C5 . . . . 177.44(18) ?
F1 C2 C3 I2 . . . . 1.7(3) ?
F1 C2 C3 C4 . . . . -179.70(19) ?
F2 C4 C5 F3 . . . . 0.3(3) ?
F2 C4 C5 C6 . . . . -179.5(2) ?
F3 C5 C6 F4 . . . . -0.2(3) ?
F3 C5 C6 C1 . . . . -179.6(2) ?
C1 C2 C3 I2 . . . . -178.19(17) ?
C1 C2 C3 C4 . . . . 0.4(3) ?
C2 C1 C6 F4 . . . . 179.8(2) ?
C2 C1 C6 C5 . . . . -0.9(3) ?
C2 C3 C4 F2 . . . . 179.2(2) ?
C2 C3 C4 C5 . . . . -1.2(3) ?
C3 C4 C5 F3 . . . . -179.3(2) ?
C3 C4 C5 C6 . . . . 0.9(4) ?
C4 C5 C6 F4 . . . . 179.6(2) ?
C4 C5 C6 C1 . . . . 0.2(4) ?
C6 C1 C2 F1 . . . . -179.28(19) ?
C6 C1 C2 C3 . . . . 0.6(3) ?
C8 N1 C7 S1 . . . . 179.7(2) ?
C8 N1 C7 N2 . . . . 0.6(4) ?
C9 N2 C7 S1 . . . . 5.2(3) ?
C9 N2 C7 N1 . . . . -175.7(2) ?

_cod_database_fobs_code 2022441
